data_1511621
loop_
_publ_author_name
'Kuz'ma, Yu.B.'
'Dub, O.M.'
'Malinovskii, T.I.'
'Mazus, M.D.'
'Chaban, N.F.'

_publ_section_title
;
 Crystal structure of the boride Lu2 Ni3 B6
;
_journal_name_full
;
Doklady Akademii Nauk Ukrainskoi SSR, Serie B: Geol.Khim.Biol., Nauki
;
_journal_page_first 35
_journal_page_last 37
_journal_volume 1987
_journal_year 1987
_chemical_formula_sum 'B6 Lu2 Ni3'
_chemical_name_systematic 'Lu2 Ni3 B6'
_space_group_IT_number 65
_symmetry_space_group_name_Hall '-C 2 2'
_symmetry_space_group_name_H-M 'C m m m'
_cell_angle_alpha 90
_cell_angle_beta 90
_cell_angle_gamma 90
_cell_formula_units_Z 2
_cell_length_a 7.63
_cell_length_b 8.625
_cell_length_c 3.439
_cell_volume 226.316
_citation_journal_id_ASTM DNNADO
_cod_data_source_file boron4-x_274.cif
_cod_data_source_block B6Lu2Ni3
_cod_original_cell_volume 226.3163
_cod_database_code 1511621

loop_
_symmetry_equiv_pos_as_xyz
x,y,z
-x,-y,z
x,-y,-z
-x,y,-z
-x,-y,-z
x,y,-z
-x,y,z
x,-y,z
x+1/2,y+1/2,z
-x+1/2,-y+1/2,z
x+1/2,-y+1/2,-z
-x+1/2,y+1/2,-z
-x+1/2,-y+1/2,-z
x+1/2,y+1/2,-z
-x+1/2,y+1/2,z
x+1/2,-y+1/2,z

loop_
_atom_site_label
_atom_site_type_symbol
_atom_site_fract_x
_atom_site_fract_y
_atom_site_fract_z
_atom_site_occupancy
_atom_site_U_iso_or_equiv
B1 B-2 0.234 0.157 0.5 1 0.0
Ni1 Ni+2 0 0 0.5 1 0.0
B2 B-2 0.376 0 0.5 1 0.0
Ni2 Ni+2 0.223 0 0 1 0.0
Lu1 Lu+3 0 0.2768 0 1 0.0
